data_4119705
loop_
_publ_author_name
'Sanyo M. Mathew'
'James T. Engle'
'Christopher J. Ziegler'
'C. Scott Hartley'

_publ_section_title
;
 The Role of Arene-Arene Interactions in the Folding of ortho-Phenylenes
;
_journal_name_full 'Journal of the American Chemical Society'
_journal_page_first 6714
_journal_page_last 6722
_journal_paper_doi 10.1021/ja4026006
_journal_volume 135
_journal_year 2013
_chemical_formula_sum 'C40 H36 N2'
_chemical_formula_weight 544.71
_chemical_name_systematic
; 
 ? 
;
_space_group_IT_number 14
_symmetry_cell_setting monoclinic
_symmetry_space_group_name_Hall '-P 2ybc'
_symmetry_space_group_name_H-M 'P 1 21/c 1'
_atom_sites_solution_hydrogens geom
_atom_sites_solution_primary direct
_atom_sites_solution_secondary difmap
_audit_creation_method SHELXL-97
_cell_angle_alpha 90.00
_cell_angle_beta 115.425(4)
_cell_angle_gamma 90.00
_cell_formula_units_Z 4
_cell_length_a 19.116(7)
_cell_length_b 8.748(3)
_cell_length_c 19.440(7)
_cell_measurement_reflns_used 5605
_cell_measurement_temperature 100(2)
_cell_measurement_theta_max 25.08
_cell_measurement_theta_min 2.32
_cell_volume 2936.0(18)
_computing_cell_refinement 'Bruker SAINT'
_computing_data_collection 'Bruker APEX2'
_computing_data_reduction 'Bruker SAINT'
_computing_molecular_graphics 'Bruker SHELXTL'
_computing_publication_material 'Bruker SHELXTL'
_computing_structure_refinement 'SHELXL-97 (Sheldrick, 2008)'
_computing_structure_solution 'SHELXS-97 (Sheldrick, 2008)'
_diffrn_ambient_temperature 100(2)
_diffrn_measured_fraction_theta_full 0.995
_diffrn_measured_fraction_theta_max 0.995
_diffrn_measurement_device_type 'Bruker APEX-II CCD'
_diffrn_measurement_method '\f and \w scans'
_diffrn_radiation_monochromator graphite
_diffrn_radiation_source 'fine-focus sealed tube'
_diffrn_radiation_type MoK\a
_diffrn_radiation_wavelength 0.71073
_diffrn_reflns_av_R_equivalents 0.0385
_diffrn_reflns_av_sigmaI/netI 0.0343
_diffrn_reflns_limit_h_max 22
_diffrn_reflns_limit_h_min -22
_diffrn_reflns_limit_k_max 10
_diffrn_reflns_limit_k_min -10
_diffrn_reflns_limit_l_max 23
_diffrn_reflns_limit_l_min -23
_diffrn_reflns_number 20163
_diffrn_reflns_theta_full 25.08
_diffrn_reflns_theta_max 25.08
_diffrn_reflns_theta_min 2.10
_exptl_absorpt_coefficient_mu 0.071
_exptl_absorpt_correction_T_max 0.9887
_exptl_absorpt_correction_T_min 0.9831
_exptl_absorpt_correction_type multi-scan
_exptl_absorpt_process_details SADABS
_exptl_crystal_colour colorless
_exptl_crystal_density_diffrn 1.232
_exptl_crystal_description block
_exptl_crystal_F_000 1160
_exptl_crystal_size_max 0.24
_exptl_crystal_size_mid 0.22
_exptl_crystal_size_min 0.16
_refine_diff_density_max 0.321
_refine_diff_density_min -0.353
_refine_diff_density_rms 0.039
_refine_ls_extinction_method none
_refine_ls_goodness_of_fit_ref 1.032
_refine_ls_hydrogen_treatment constr
_refine_ls_matrix_type full
_refine_ls_number_parameters 383
_refine_ls_number_reflns 5195
_refine_ls_number_restraints 0
_refine_ls_restrained_S_all 1.032
_refine_ls_R_factor_all 0.0545
_refine_ls_R_factor_gt 0.0429
_refine_ls_shift/su_max 0.000
_refine_ls_shift/su_mean 0.000
_refine_ls_structure_factor_coef Fsqd
_refine_ls_weighting_details 'calc w=1/[\s^2^(Fo^2^)+(0.0628P)^2^+0.8147P] where P=(Fo^2^+2Fc^2^)/3'
_refine_ls_weighting_scheme calc
_refine_ls_wR_factor_gt 0.1121
_refine_ls_wR_factor_ref 0.1231
_reflns_number_gt 4248
_reflns_number_total 5195
_reflns_threshold_expression >2sigma(I)
_cod_data_source_file ja4026006_si_004.cif
_cod_data_source_block p21c
_cod_original_cell_volume 2936.1(18)
_cod_database_code 4119705

loop_
_symmetry_equiv_pos_as_xyz
'x, y, z'
'-x, y+1/2, -z+1/2'
'-x, -y, -z'
'x, -y-1/2, z-1/2'

loop_
_atom_site_label
_atom_site_type_symbol
_atom_site_fract_x
_atom_site_fract_y
_atom_site_fract_z
_atom_site_U_iso_or_equiv
_atom_site_adp_type
_atom_site_occupancy
_atom_site_symmetry_multiplicity
_atom_site_calc_flag
_atom_site_refinement_flags
N1 N 0.62314(8) 0.70587(17) 0.47173(8) 0.0358(4) Uani 1 1 d .
N2 N 0.05055(11) 0.9598(2) 0.38470(10) 0.0587(5) Uani 1 1 d .
C1 C 0.67420(10) 0.8370(2) 0.49384(10) 0.0381(4) Uani 1 1 d .
H1A H 0.6992 0.8461 0.4605 0.057 Uiso 1 1 calc R
H1B H 0.7126 0.8242 0.5453 0.057 Uiso 1 1 calc R
H1C H 0.6446 0.9278 0.4904 0.057 Uiso 1 1 calc R
C3 C 0.55759(9) 0.70940(18) 0.40311(9) 0.0276(4) Uani 1 1 d .
C4 C 0.54768(9) 0.82192(18) 0.34808(9) 0.0276(4) Uani 1 1 d .
H4 H 0.5853 0.8969 0.3582 0.033 Uiso 1 1 calc R
C5 C 0.48281(9) 0.82243(18) 0.27931(9) 0.0263(3) Uani 1 1 d .
H5 H 0.4782 0.8974 0.2437 0.032 Uiso 1 1 calc R
C6 C 0.42374(8) 0.71409(17) 0.26127(9) 0.0240(3) Uani 1 1 d .
C9 C 0.35703(9) 0.71253(17) 0.18512(9) 0.0240(3) Uani 1 1 d .
C14 C 0.27949(9) 0.68652(17) 0.17248(9) 0.0242(3) Uani 1 1 d .
C15 C 0.25316(8) 0.67369(17) 0.23428(8) 0.0236(3) Uani 1 1 d .
C20 C 0.26740(8) 0.78502(17) 0.29095(8) 0.0219(3) Uani 1 1 d .
C21 C 0.31513(8) 0.92597(17) 0.30108(8) 0.0223(3) Uani 1 1 d .
C26 C 0.29927(8) 1.04249(17) 0.24633(8) 0.0232(3) Uani 1 1 d .
C27 C 0.23446(9) 1.03920(16) 0.16793(8) 0.0239(3) Uani 1 1 d .
C32 C 0.15574(9) 1.01924(17) 0.15180(9) 0.0260(3) Uani 1 1 d .
C33 C 0.12740(8) 1.00710(18) 0.21181(8) 0.0251(3) Uani 1 1 d .
C38 C 0.07156(9) 0.89929(18) 0.20674(9) 0.0285(4) Uani 1 1 d .
H38 H 0.0521 0.8345 0.1648 0.034 Uiso 1 1 calc R
C37 C 0.04423(9) 0.88517(19) 0.26144(9) 0.0309(4) Uani 1 1 d .
H37 H 0.0070 0.8115 0.2558 0.037 Uiso 1 1 calc R
C36 C 0.07188(9) 0.9807(2) 0.32573(9) 0.0318(4) Uani 1 1 d .
C39 C 0.06913(12) 1.0736(2) 0.44326(11) 0.0459(5) Uani 1 1 d .
H39A H 0.1244 1.0844 0.4697 0.069 Uiso 1 1 calc R
H39B H 0.0489 1.0427 0.4786 0.069 Uiso 1 1 calc R
H39C H 0.0466 1.1696 0.4206 0.069 Uiso 1 1 calc R
C40 C 0.00080(10) 0.8370(2) 0.38381(10) 0.0415(4) Uani 1 1 d .
H40A H -0.0516 0.8608 0.3491 0.062 Uiso 1 1 calc R
H40B H 0.0039 0.8228 0.4340 0.062 Uiso 1 1 calc R
H40C H 0.0167 0.7448 0.3677 0.062 Uiso 1 1 calc R
C28 C 0.25450(9) 1.06086(18) 0.10745(9) 0.0276(4) Uani 1 1 d .
H28 H 0.3062 1.0768 0.1179 0.033 Uiso 1 1 calc R
C29 C 0.19957(10) 1.05917(19) 0.03243(9) 0.0317(4) Uani 1 1 d .
H29 H 0.2143 1.0746 -0.0069 0.038 Uiso 1 1 calc R
C30 C 0.12296(10) 1.0345(2) 0.01638(9) 0.0348(4) Uani 1 1 d .
H30 H 0.0858 1.0303 -0.0339 0.042 Uiso 1 1 calc R
C31 C 0.10150(9) 1.0162(2) 0.07545(9) 0.0320(4) Uani 1 1 d .
H31 H 0.0495 1.0013 0.0640 0.038 Uiso 1 1 calc R
C13 C 0.22257(9) 0.67339(18) 0.09758(9) 0.0278(4) Uani 1 1 d .
H13 H 0.1717 0.6535 0.0892 0.033 Uiso 1 1 calc R
C12 C 0.23963(9) 0.68907(19) 0.03577(9) 0.0312(4) Uani 1 1 d .
H12 H 0.2009 0.6786 -0.0135 0.037 Uiso 1 1 calc R
C11 C 0.31474(10) 0.72044(19) 0.04797(9) 0.0316(4) Uani 1 1 d .
H11 H 0.3267 0.7345 0.0068 0.038 Uiso 1 1 calc R
C10 C 0.37219(9) 0.73095(19) 0.12129(9) 0.0299(4) Uani 1 1 d .
H10 H 0.4227 0.7509 0.1286 0.036 Uiso 1 1 calc R
C2 C 0.62959(10) 0.5954(2) 0.52869(10) 0.0381(4) Uani 1 1 d .
H2A H 0.5879 0.6093 0.5431 0.057 Uiso 1 1 calc R
H2B H 0.6781 0.6086 0.5725 0.057 Uiso 1 1 calc R
H2C H 0.6271 0.4943 0.5086 0.057 Uiso 1 1 calc R
C8 C 0.49827(9) 0.60039(18) 0.38522(9) 0.0265(3) Uani 1 1 d .
H8 H 0.5029 0.5245 0.4204 0.032 Uiso 1 1 calc R
C7 C 0.43319(9) 0.60395(17) 0.31633(9) 0.0255(3) Uani 1 1 d .
H7 H 0.3947 0.5309 0.3065 0.031 Uiso 1 1 calc R
C16 C 0.20817(9) 0.54603(18) 0.23313(9) 0.0276(4) Uani 1 1 d .
H16 H 0.1985 0.4718 0.1959 0.033 Uiso 1 1 calc R
C17 C 0.17786(9) 0.52711(18) 0.28554(9) 0.0298(4) Uani 1 1 d .
H17 H 0.1478 0.4419 0.2831 0.036 Uiso 1 1 calc R
C18 C 0.19262(9) 0.63600(18) 0.34171(9) 0.0278(4) Uani 1 1 d .
H18 H 0.1729 0.6244 0.3776 0.033 Uiso 1 1 calc R
C19 C 0.23707(8) 0.76248(17) 0.34387(8) 0.0245(3) Uani 1 1 d .
H19 H 0.2471 0.8349 0.3820 0.029 Uiso 1 1 calc R
C22 C 0.37861(8) 0.94369(17) 0.37182(8) 0.0242(3) Uani 1 1 d .
H22 H 0.3890 0.8677 0.4084 0.029 Uiso 1 1 calc R
C23 C 0.42635(9) 1.07019(18) 0.38929(9) 0.0279(4) Uani 1 1 d .
H23 H 0.4681 1.0791 0.4369 0.034 Uiso 1 1 calc R
C24 C 0.41117(9) 1.18353(18) 0.33502(9) 0.0284(4) Uani 1 1 d .
H24 H 0.4431 1.2689 0.3458 0.034 Uiso 1 1 calc R
C25 C 0.34858(9) 1.16939(17) 0.26504(9) 0.0262(3) Uani 1 1 d .
H25 H 0.3388 1.2465 0.2292 0.031 Uiso 1 1 calc R
C34 C 0.15243(8) 1.10528(17) 0.27414(9) 0.0254(3) Uani 1 1 d .
H34 H 0.1886 1.1805 0.2788 0.030 Uiso 1 1 calc R
C35 C 0.12520(9) 1.09433(18) 0.32929(9) 0.0275(4) Uani 1 1 d .
H35 H 0.1425 1.1635 0.3695 0.033 Uiso 1 1 calc R

loop_
_atom_site_aniso_label
_atom_site_aniso_U_11
_atom_site_aniso_U_22
_atom_site_aniso_U_33
_atom_site_aniso_U_23
_atom_site_aniso_U_13
_atom_site_aniso_U_12
N1 0.0264(7) 0.0430(9) 0.0310(8) 0.0022(6) 0.0056(6) -0.0040(6)
N2 0.0731(12) 0.0684(12) 0.0570(11) -0.0305(9) 0.0493(10) -0.0402(10)
C1 0.0279(9) 0.0457(11) 0.0361(10) -0.0076(8) 0.0095(8) -0.0027(8)
C3 0.0227(8) 0.0314(9) 0.0292(8) -0.0018(7) 0.0117(7) 0.0040(6)
C4 0.0232(8) 0.0278(8) 0.0341(9) -0.0037(7) 0.0145(7) -0.0033(6)
C5 0.0283(8) 0.0263(8) 0.0290(8) 0.0009(6) 0.0168(7) 0.0008(6)
C6 0.0225(8) 0.0241(8) 0.0280(8) -0.0029(6) 0.0134(7) 0.0020(6)
C9 0.0259(8) 0.0202(7) 0.0278(8) -0.0017(6) 0.0133(7) 0.0001(6)
C14 0.0267(8) 0.0193(8) 0.0267(8) -0.0015(6) 0.0117(7) -0.0013(6)
C15 0.0205(7) 0.0235(8) 0.0246(8) 0.0023(6) 0.0076(6) 0.0015(6)
C20 0.0185(7) 0.0225(8) 0.0216(7) 0.0036(6) 0.0056(6) 0.0032(6)
C21 0.0202(7) 0.0234(8) 0.0245(8) -0.0019(6) 0.0108(6) 0.0021(6)
C26 0.0215(7) 0.0233(8) 0.0264(8) -0.0004(6) 0.0119(6) 0.0018(6)
C27 0.0250(8) 0.0189(7) 0.0262(8) 0.0033(6) 0.0094(7) 0.0018(6)
C32 0.0244(8) 0.0236(8) 0.0276(8) 0.0017(6) 0.0087(7) 0.0006(6)
C33 0.0180(7) 0.0273(8) 0.0263(8) 0.0023(6) 0.0060(6) 0.0032(6)
C38 0.0224(8) 0.0312(9) 0.0282(8) -0.0034(7) 0.0073(7) -0.0010(7)
C37 0.0228(8) 0.0322(9) 0.0366(9) -0.0035(7) 0.0119(7) -0.0064(7)
C36 0.0281(9) 0.0346(9) 0.0355(9) -0.0032(7) 0.0162(7) -0.0027(7)
C39 0.0538(12) 0.0492(12) 0.0448(11) -0.0080(9) 0.0306(10) -0.0008(9)
C40 0.0380(10) 0.0525(12) 0.0383(10) 0.0024(8) 0.0207(8) -0.0072(9)
C28 0.0254(8) 0.0255(8) 0.0311(9) 0.0038(7) 0.0115(7) -0.0017(6)
C29 0.0343(9) 0.0339(9) 0.0269(8) 0.0051(7) 0.0133(7) 0.0010(7)
C30 0.0318(9) 0.0411(10) 0.0248(8) 0.0037(7) 0.0059(7) 0.0011(7)
C31 0.0213(8) 0.0392(10) 0.0301(9) 0.0015(7) 0.0059(7) 0.0006(7)
C13 0.0254(8) 0.0269(8) 0.0300(9) -0.0027(7) 0.0108(7) -0.0036(7)
C12 0.0327(9) 0.0329(9) 0.0248(8) -0.0028(7) 0.0092(7) -0.0021(7)
C11 0.0369(9) 0.0346(9) 0.0268(8) -0.0013(7) 0.0170(7) -0.0029(7)
C10 0.0282(8) 0.0321(9) 0.0321(9) -0.0024(7) 0.0154(7) -0.0021(7)
C2 0.0391(10) 0.0380(10) 0.0303(9) -0.0001(8) 0.0085(8) 0.0064(8)
C8 0.0276(8) 0.0242(8) 0.0287(8) 0.0026(6) 0.0132(7) 0.0036(6)
C7 0.0252(8) 0.0214(8) 0.0323(9) -0.0016(6) 0.0146(7) 0.0003(6)
C16 0.0264(8) 0.0244(8) 0.0304(8) -0.0029(7) 0.0106(7) -0.0015(6)
C17 0.0275(8) 0.0245(8) 0.0377(9) 0.0025(7) 0.0143(7) -0.0039(7)
C18 0.0287(8) 0.0292(9) 0.0282(8) 0.0057(7) 0.0149(7) 0.0026(7)
C19 0.0239(8) 0.0247(8) 0.0225(8) 0.0018(6) 0.0077(6) 0.0025(6)
C22 0.0242(8) 0.0253(8) 0.0229(8) 0.0005(6) 0.0101(6) 0.0029(6)
C23 0.0221(8) 0.0306(9) 0.0268(8) -0.0043(7) 0.0065(7) 0.0011(7)
C24 0.0225(8) 0.0239(8) 0.0379(9) -0.0049(7) 0.0120(7) -0.0040(6)
C25 0.0245(8) 0.0238(8) 0.0310(9) 0.0029(6) 0.0127(7) 0.0012(6)
C34 0.0197(7) 0.0224(8) 0.0317(8) 0.0021(6) 0.0087(7) 0.0010(6)
C35 0.0238(8) 0.0258(8) 0.0310(8) -0.0041(7) 0.0098(7) 0.0001(6)

loop_
_atom_type_symbol
_atom_type_description
_atom_type_scat_dispersion_real
_atom_type_scat_dispersion_imag
_atom_type_scat_source
C C 0.0033 0.0016 'International Tables Vol C Tables 4.2.6.8 and 6.1.1.4'
H H 0.0000 0.0000 'International Tables Vol C Tables 4.2.6.8 and 6.1.1.4'
N N 0.0061 0.0033 'International Tables Vol C Tables 4.2.6.8 and 6.1.1.4'

loop_
_geom_angle_atom_site_label_1
_geom_angle_atom_site_label_2
_geom_angle_atom_site_label_3
_geom_angle
C3 N1 C2 120.08(14)
C3 N1 C1 119.00(14)
C2 N1 C1 118.78(14)
C36 N2 C40 121.33(15)
C36 N2 C39 120.28(15)
C40 N2 C39 117.83(15)
N1 C1 H1A 109.5
N1 C1 H1B 109.5
H1A C1 H1B 109.5
N1 C1 H1C 109.5
H1A C1 H1C 109.5
H1B C1 H1C 109.5
N1 C3 C4 121.32(14)
N1 C3 C8 121.57(14)
C4 C3 C8 117.11(14)
C5 C4 C3 120.76(14)
C5 C4 H4 119.6
C3 C4 H4 119.6
C4 C5 C6 122.28(14)
C4 C5 H5 118.9
C6 C5 H5 118.9
C7 C6 C5 116.85(14)
C7 C6 C9 122.22(13)
C5 C6 C9 120.83(14)
C10 C9 C14 117.73(14)
C10 C9 C6 117.88(13)
C14 C9 C6 124.32(13)
C13 C14 C9 118.91(14)
C13 C14 C15 116.82(13)
C9 C14 C15 124.27(13)
C16 C15 C20 118.33(14)
C16 C15 C14 117.57(13)
C20 C15 C14 124.02(13)
C19 C20 C15 118.54(14)
C19 C20 C21 116.27(13)
C15 C20 C21 125.16(13)
C22 C21 C26 118.49(14)
C22 C21 C20 116.33(13)
C26 C21 C20 125.13(13)
C25 C26 C21 118.35(14)
C25 C26 C27 116.80(13)
C21 C26 C27 124.82(13)
C28 C27 C32 118.79(14)
C28 C27 C26 116.65(13)
C32 C27 C26 124.54(13)
C31 C32 C27 118.19(14)
C31 C32 C33 118.53(14)
C27 C32 C33 123.24(13)
C34 C33 C38 116.43(14)
C34 C33 C32 122.31(14)
C38 C33 C32 121.21(14)
C37 C38 C33 122.56(15)
C37 C38 H38 118.7
C33 C38 H38 118.7
C38 C37 C36 120.75(15)
C38 C37 H37 119.6
C36 C37 H37 119.6
N2 C36 C35 121.22(15)
N2 C36 C37 121.77(15)
C35 C36 C37 116.94(15)
N2 C39 H39A 109.5
N2 C39 H39B 109.5
H39A C39 H39B 109.5
N2 C39 H39C 109.5
H39A C39 H39C 109.5
H39B C39 H39C 109.5
N2 C40 H40A 109.5
N2 C40 H40B 109.5
H40A C40 H40B 109.5
N2 C40 H40C 109.5
H40A C40 H40C 109.5
H40B C40 H40C 109.5
C29 C28 C27 121.83(15)
C29 C28 H28 119.1
C27 C28 H28 119.1
C30 C29 C28 119.50(15)
C30 C29 H29 120.2
C28 C29 H29 120.2
C29 C30 C31 119.68(15)
C29 C30 H30 120.2
C31 C30 H30 120.2
C30 C31 C32 121.95(15)
C30 C31 H31 119.0
C32 C31 H31 119.0
C12 C13 C14 121.94(15)
C12 C13 H13 119.0
C14 C13 H13 119.0
C11 C12 C13 119.20(15)
C11 C12 H12 120.4
C13 C12 H12 120.4
C12 C11 C10 119.96(15)
C12 C11 H11 120.0
C10 C11 H11 120.0
C11 C10 C9 122.19(15)
C11 C10 H10 118.9
C9 C10 H10 118.9
N1 C2 H2A 109.5
N1 C2 H2B 109.5
H2A C2 H2B 109.5
N1 C2 H2C 109.5
H2A C2 H2C 109.5
H2B C2 H2C 109.5
C7 C8 C3 121.27(14)
C7 C8 H8 119.4
C3 C8 H8 119.4
C8 C7 C6 121.72(14)
C8 C7 H7 119.1
C6 C7 H7 119.1
C17 C16 C15 122.11(14)
C17 C16 H16 118.9
C15 C16 H16 118.9
C16 C17 C18 119.45(14)
C16 C17 H17 120.3
C18 C17 H17 120.3
C17 C18 C19 119.25(14)
C17 C18 H18 120.4
C19 C18 H18 120.4
C18 C19 C20 122.31(14)
C18 C19 H19 118.8
C20 C19 H19 118.8
C23 C22 C21 122.25(14)
C23 C22 H22 118.9
C21 C22 H22 118.9
C22 C23 C24 119.10(14)
C22 C23 H23 120.4
C24 C23 H23 120.4
C25 C24 C23 119.79(14)
C25 C24 H24 120.1
C23 C24 H24 120.1
C24 C25 C26 122.01(14)
C24 C25 H25 119.0
C26 C25 H25 119.0
C35 C34 C33 121.98(14)
C35 C34 H34 119.0
C33 C34 H34 119.0
C34 C35 C36 121.21(15)
C34 C35 H35 119.4
C36 C35 H35 119.4

loop_
_geom_bond_atom_site_label_1
_geom_bond_atom_site_label_2
_geom_bond_distance
N1 C3 1.384(2)
N1 C2 1.435(2)
N1 C1 1.447(2)
N2 C36 1.384(2)
N2 C40 1.430(2)
N2 C39 1.437(2)
C1 H1A 0.9600
C1 H1B 0.9600
C1 H1C 0.9600
C3 C4 1.405(2)
C3 C8 1.406(2)
C4 C5 1.379(2)
C4 H4 0.9300
C5 C6 1.399(2)
C5 H5 0.9300
C6 C7 1.393(2)
C6 C9 1.482(2)
C9 C10 1.400(2)
C9 C14 1.413(2)
C14 C13 1.399(2)
C14 C15 1.493(2)
C15 C16 1.404(2)
C15 C20 1.407(2)
C20 C19 1.395(2)
C20 C21 1.496(2)
C21 C22 1.398(2)
C21 C26 1.410(2)
C26 C25 1.399(2)
C26 C27 1.496(2)
C27 C28 1.397(2)
C27 C32 1.410(2)
C32 C31 1.399(2)
C32 C33 1.486(2)
C33 C34 1.392(2)
C33 C38 1.396(2)
C38 C37 1.377(2)
C38 H38 0.9300
C37 C36 1.404(2)
C37 H37 0.9300
C36 C35 1.404(2)
C39 H39A 0.9600
C39 H39B 0.9600
C39 H39C 0.9600
C40 H40A 0.9600
C40 H40B 0.9600
C40 H40C 0.9600
C28 C29 1.384(2)
C28 H28 0.9300
C29 C30 1.377(2)
C29 H29 0.9300
C30 C31 1.385(2)
C30 H30 0.9300
C31 H31 0.9300
C13 C12 1.381(2)
C13 H13 0.9300
C12 C11 1.379(2)
C12 H12 0.9300
C11 C10 1.379(2)
C11 H11 0.9300
C10 H10 0.9300
C2 H2A 0.9600
C2 H2B 0.9600
C2 H2C 0.9600
C8 C7 1.383(2)
C8 H8 0.9300
C7 H7 0.9300
C16 C17 1.381(2)
C16 H16 0.9300
C17 C18 1.384(2)
C17 H17 0.9300
C18 C19 1.385(2)
C18 H18 0.9300
C19 H19 0.9300
C22 C23 1.381(2)
C22 H22 0.9300
C23 C24 1.385(2)
C23 H23 0.9300
C24 C25 1.378(2)
C24 H24 0.9300
C25 H25 0.9300
C34 C35 1.381(2)
C34 H34 0.9300
C35 H35 0.9300
